data_4321108
loop_
_publ_author_name
'Liliya Simkhovich'
'Nitsa Galili'
'Irena Saltsman'
'Israel Goldberg'
'Zeev Gross'

_publ_section_title
;
 Coordination Chemistry of the Novel
 5,10,15-Tris(pentafluorophenyl)corrole: Synthesis, Spectroscopy, and
 Structural Characterization of Its Cobalt(III), Rhodium(III), and
 Iron(IV) Complexes
;
_journal_name_full 'Inorganic Chemistry'
_journal_page_first 2704
_journal_page_last 2705
_journal_paper_doi 10.1021/ic991342c
_journal_volume 39
_journal_year 2000
_chemical_formula_sum 'C55 H23 F15 N4 P Rh'
_chemical_formula_weight 1158.65
_chemical_name_systematic
; 
 ? 
;
_space_group_IT_number 2
_symmetry_cell_setting triclinic
_symmetry_space_group_name_Hall '-P 1'
_symmetry_space_group_name_H-M 'P -1'
_atom_sites_solution_hydrogens geom
_atom_sites_solution_primary direct
_atom_sites_solution_secondary difmap
_audit_creation_method SHELXL-97
_cell_angle_alpha 91.800(10)
_cell_angle_beta 101.507(10)
_cell_angle_gamma 91.901(10)
_cell_formula_units_Z 2
_cell_length_a 8.4130(10)
_cell_length_b 15.3970(10)
_cell_length_c 20.3560(10)
_cell_measurement_reflns_used 6016
_cell_measurement_temperature 117
_cell_measurement_theta_max 23.23
_cell_measurement_theta_min 2.39
_cell_volume 2580.4(4)
_computing_cell_refinement DENZO
_computing_data_collection 'Collect, Nonius B.V.'
_computing_data_reduction DENZO
_computing_structure_refinement 'SHELXL-97 (Sheldrick, 1997)'
_computing_structure_solution 'SHELXS-97 (Sheldrick, 1990)'
_diffrn_ambient_temperature 117
_diffrn_detector_area_resol_mean '56 microns'
_diffrn_measured_fraction_theta_full 0.942
_diffrn_measured_fraction_theta_max 0.942
_diffrn_measurement_device_type 'Nonius KappaCCD'
_diffrn_measurement_method '1 degree Phi & Omega scans'
_diffrn_radiation_monochromator graphite
_diffrn_radiation_source 'fine-focus sealed tube'
_diffrn_radiation_type MoK\a
_diffrn_radiation_wavelength 0.71070
_diffrn_reflns_av_R_equivalents 0.0000
_diffrn_reflns_av_sigmaI/netI 0.0535
_diffrn_reflns_limit_h_max 9
_diffrn_reflns_limit_h_min 0
_diffrn_reflns_limit_k_max 15
_diffrn_reflns_limit_k_min -15
_diffrn_reflns_limit_l_max 22
_diffrn_reflns_limit_l_min -22
_diffrn_reflns_number 6669
_diffrn_reflns_theta_full 23.23
_diffrn_reflns_theta_max 23.23
_diffrn_reflns_theta_min 2.39
_exptl_absorpt_coefficient_mu 0.457
_exptl_crystal_colour 'dark purple'
_exptl_crystal_density_diffrn 1.491
_exptl_crystal_density_method 'not measured'
_exptl_crystal_description prisms
_exptl_crystal_F_000 1152
_exptl_crystal_size_max 0.25
_exptl_crystal_size_mid 0.20
_exptl_crystal_size_min 0.15
_refine_diff_density_max 1.206
_refine_diff_density_min -0.484
_refine_diff_density_rms 0.131
_refine_ls_extinction_method none
_refine_ls_goodness_of_fit_ref 1.128
_refine_ls_hydrogen_treatment mixed
_refine_ls_matrix_type full
_refine_ls_number_parameters 685
_refine_ls_number_reflns 6669
_refine_ls_number_restraints 0
_refine_ls_restrained_S_all 1.128
_refine_ls_R_factor_all 0.0667
_refine_ls_R_factor_gt 0.0601
_refine_ls_shift/su_max 0.020
_refine_ls_shift/su_mean 0.001
_refine_ls_structure_factor_coef Fsqd
_refine_ls_weighting_details 'w=1/[\s^2^(Fo^2^)+(0.0927P)^2^+12.4150P] where P=(Fo^2^+2Fc^2^)/3'
_refine_ls_weighting_scheme calc
_refine_ls_wR_factor_gt 0.1776
_refine_ls_wR_factor_ref 0.1808
_reflns_number_gt 6016
_reflns_number_total 6669
_reflns_threshold_expression >2sigma(I)
_cod_data_source_file ic991342c_2.cif
_cod_data_source_block (tpfc)Rh-PPh3
_cod_depositor_comments
;
The following automatic conversions were performed:

'_refine_ls_weighting_scheme' value 'calc
w=1/[\s^2^(Fo^2^)+(0.0927P)^2^+12.4150P] where P=(Fo^2^+2Fc^2^)/3'
was changed to 'calc'. New tag '_refine_ls_weighting_details' was
created. The value of the new tag was set to
'w=1/[\s^2^(Fo^2^)+(0.0927P)^2^+12.4150P] where P=(Fo^2^+2Fc^2^)/3'.

Automatic conversion script
Id: cif_fix_values 3143 2015-03-26 13:38:13Z robertas 
;
_cod_database_code 4321108

loop_
_symmetry_equiv_pos_as_xyz
'x, y, z'
'-x, -y, -z'

loop_
_atom_site_label
_atom_site_type_symbol
_atom_site_fract_x
_atom_site_fract_y
_atom_site_fract_z
_atom_site_U_iso_or_equiv
_atom_site_adp_type
_atom_site_occupancy
_atom_site_calc_flag
_atom_site_refinement_flags
_atom_site_disorder_assembly
_atom_site_disorder_group
Rh Rh 0.23639(5) 0.21519(3) -0.21010(2) 0.0183(2) Uani 1 d . . .
P P 0.49496(18) 0.20305(11) -0.16107(7) 0.0191(4) Uani 1 d . . .
F1 F -0.1891(4) -0.0588(2) -0.27402(17) 0.0299(9) Uani 1 d . . .
F2 F -0.3013(5) -0.2240(3) -0.27085(19) 0.0387(10) Uani 1 d . . .
F3 F -0.1439(6) -0.3323(3) -0.1784(2) 0.0504(12) Uani 1 d . . .
F4 F 0.1224(6) -0.2723(3) -0.0881(2) 0.0527(12) Uani 1 d . . .
F5 F 0.2409(5) -0.1091(3) -0.09361(19) 0.0403(10) Uani 1 d . . .
F6 F 0.0872(5) 0.1982(3) -0.49009(19) 0.0490(12) Uani 1 d . . .
F7 F 0.1702(6) 0.1703(3) -0.60919(19) 0.0550(13) Uani 1 d . . .
F8 F 0.4697(6) 0.1108(3) -0.61548(18) 0.0499(12) Uani 1 d . . .
F9 F 0.6803(5) 0.0771(3) -0.5003(2) 0.0478(12) Uani 1 d . . .
F10 F 0.5944(5) 0.1012(3) -0.38127(18) 0.0417(11) Uani 1 d . . .
F11 F 0.5073(5) 0.5384(3) -0.16509(19) 0.0368(10) Uani 1 d . . .
F12 F 0.5265(6) 0.7128(3) -0.1761(2) 0.0448(11) Uani 1 d . . .
F13 F 0.2863(7) 0.7929(3) -0.2564(2) 0.0580(14) Uani 1 d . . .
F14 F 0.0168(7) 0.7007(3) -0.3216(3) 0.0689(16) Uani 1 d . . .
F15 F -0.0101(6) 0.5281(3) -0.3067(2) 0.0572(13) Uani 1 d . . .
N1 N 0.1416(6) 0.1558(4) -0.1418(2) 0.0223(12) Uani 1 d . . .
N2 N 0.2153(6) 0.1080(4) -0.2671(2) 0.0224(12) Uani 1 d . . .
N3 N 0.2674(6) 0.2896(3) -0.2841(2) 0.0221(12) Uani 1 d . . .
N4 N 0.1837(6) 0.3157(3) -0.1584(2) 0.0228(12) Uani 1 d . . .
C1 C 0.0863(7) 0.2085(4) -0.0960(3) 0.0230(15) Uani 1 d . . .
C2 C 0.0010(8) 0.1528(5) -0.0594(3) 0.0275(16) Uani 1 d . . .
H2 H -0.0478 0.1698 -0.0242 0.033 Uiso 1 calc R . .
C3 C 0.0031(8) 0.0696(5) -0.0852(3) 0.0286(16) Uani 1 d . . .
H3 H -0.0426 0.0201 -0.0701 0.034 Uiso 1 calc R . .
C4 C 0.0887(7) 0.0723(4) -0.1397(3) 0.0201(14) Uani 1 d . . .
C5 C 0.0996(7) 0.0112(4) -0.1912(3) 0.0204(14) Uani 1 d . . .
C6 C 0.1569(7) 0.0276(4) -0.2504(3) 0.0197(13) Uani 1 d . . .
C7 C 0.1589(8) -0.0322(4) -0.3065(3) 0.0240(14) Uani 1 d . . .
H7 H 0.1267 -0.0908 -0.3096 0.029 Uiso 1 calc R . .
C8 C 0.2160(8) 0.0124(4) -0.3539(3) 0.0245(16) Uani 1 d . . .
H8 H 0.2310 -0.0106 -0.3949 0.029 Uiso 1 calc R . .
C9 C 0.2491(7) 0.1006(4) -0.3304(3) 0.0199(14) Uani 1 d . . .
C10 C 0.2966(8) 0.1729(4) -0.3642(3) 0.0225(15) Uani 1 d . . .
C11 C 0.3003(8) 0.2607(4) -0.3443(3) 0.0242(15) Uani 1 d . . .
C12 C 0.3278(9) 0.3361(5) -0.3810(3) 0.0312(16) Uani 1 d . . .
H12 H 0.3546 0.3360 -0.4231 0.037 Uiso 1 calc R . .
C13 C 0.3078(9) 0.4074(5) -0.3433(3) 0.0334(17) Uani 1 d . . .
H13 H 0.3172 0.4648 -0.3554 0.040 Uiso 1 calc R . .
C14 C 0.2697(8) 0.3794(4) -0.2817(3) 0.0254(15) Uani 1 d . . .
C15 C 0.2349(8) 0.4323(4) -0.2282(3) 0.0256(15) Uani 1 d . . .
C16 C 0.1878(7) 0.4025(4) -0.1701(3) 0.0241(14) Uani 1 d . . .
C17 C 0.1206(8) 0.4441(5) -0.1183(3) 0.0289(16) Uani 1 d . . .
H17 H 0.1102 0.5036 -0.1124 0.035 Uiso 1 calc R . .
C18 C 0.0746(8) 0.3812(5) -0.0791(3) 0.0281(15) Uani 1 d . . .
H18 H 0.0272 0.3904 -0.0420 0.034 Uiso 1 calc R . .
C19 C 0.1120(7) 0.2992(4) -0.1051(3) 0.0226(15) Uani 1 d . . .
C20 C 0.0323(7) -0.0786(4) -0.1855(3) 0.0219(14) Uani 1 d . . .
C21 C -0.1079(7) -0.1113(4) -0.2288(3) 0.0220(14) Uani 1 d . . .
C22 C -0.1673(8) -0.1953(5) -0.2271(3) 0.0287(16) Uani 1 d . . .
C23 C -0.0889(9) -0.2506(5) -0.1797(4) 0.0346(17) Uani 1 d . . .
C24 C 0.0464(9) -0.2193(5) -0.1348(3) 0.0358(18) Uani 1 d . . .
C25 C 0.1050(8) -0.1359(4) -0.1377(3) 0.0275(15) Uani 1 d . . .
C26 C 0.3391(8) 0.1532(4) -0.4316(3) 0.0236(14) Uani 1 d . . .
C27 C 0.2346(8) 0.1675(5) -0.4907(3) 0.0300(16) Uani 1 d . . .
C28 C 0.2755(9) 0.1534(5) -0.5529(3) 0.0331(17) Uani 1 d . . .
C29 C 0.4254(9) 0.1241(5) -0.5564(3) 0.0329(17) Uani 1 d . . .
C30 C 0.5327(8) 0.1059(5) -0.4975(3) 0.0305(16) Uani 1 d . . .
C31 C 0.4886(8) 0.1201(5) -0.4369(3) 0.0273(15) Uani 1 d . . .
C32 C 0.2464(8) 0.5284(4) -0.2359(3) 0.0278(15) Uani 1 d . . .
C33 C 0.3823(8) 0.5779(4) -0.2036(3) 0.0292(16) Uani 1 d . . .
C34 C 0.3945(9) 0.6653(5) -0.2094(3) 0.0345(17) Uani 1 d . . .
C35 C 0.2729(11) 0.7070(5) -0.2499(4) 0.0410(19) Uani 1 d . . .
C36 C 0.1371(11) 0.6607(5) -0.2824(4) 0.046(2) Uani 1 d . . .
C37 C 0.1260(9) 0.5722(5) -0.2748(4) 0.0381(18) Uani 1 d . . .
C38 C 0.5413(7) 0.0930(4) -0.1348(3) 0.0224(14) Uani 1 d . . .
C39 C 0.5998(7) 0.0748(4) -0.0677(3) 0.0241(14) Uani 1 d . . .
H39 H 0.6132 0.1193 -0.0348 0.029 Uiso 1 calc R . .
C40 C 0.6375(8) -0.0082(5) -0.0502(3) 0.0281(16) Uani 1 d . . .
H40 H 0.6765 -0.0199 -0.0054 0.034 Uiso 1 calc R . .
C41 C 0.6182(8) -0.0749(5) -0.0985(4) 0.0325(17) Uani 1 d . . .
H41 H 0.6447 -0.1310 -0.0860 0.039 Uiso 1 calc R . .
C42 C 0.5604(8) -0.0590(4) -0.1647(3) 0.0294(15) Uani 1 d . . .
H42 H 0.5474 -0.1042 -0.1970 0.035 Uiso 1 calc R . .
C43 C 0.5214(7) 0.0247(4) -0.1835(3) 0.0265(15) Uani 1 d . . .
H43 H 0.4821 0.0357 -0.2283 0.032 Uiso 1 calc R . .
C44 C 0.5457(7) 0.2752(4) -0.0869(3) 0.0224(14) Uani 1 d . . .
C45 C 0.4590(7) 0.2650(4) -0.0357(3) 0.0259(15) Uani 1 d . . .
H45 H 0.3878 0.2171 -0.0371 0.031 Uiso 1 calc R . .
C46 C 0.4788(8) 0.3261(5) 0.0174(3) 0.0311(17) Uani 1 d . . .
H46 H 0.4201 0.3192 0.0512 0.037 Uiso 1 calc R . .
C47 C 0.5845(9) 0.3966(5) 0.0201(4) 0.0365(18) Uani 1 d . . .
H47 H 0.5942 0.4385 0.0548 0.044 Uiso 1 calc R . .
C48 C 0.6760(8) 0.4054(5) -0.0283(4) 0.0364(17) Uani 1 d . . .
H48 H 0.7505 0.4520 -0.0253 0.044 Uiso 1 calc R . .
C49 C 0.6578(8) 0.3446(4) -0.0822(3) 0.0302(16) Uani 1 d . . .
H49 H 0.7205 0.3507 -0.1147 0.036 Uiso 1 calc R . .
C50 C 0.6349(7) 0.2331(4) -0.2148(3) 0.0238(14) Uani 1 d . . .
C51 C 0.7430(7) 0.1737(5) -0.2335(3) 0.0246(14) Uani 1 d . . .
H51 H 0.7461 0.1176 -0.2176 0.030 Uiso 1 calc R . .
C52 C 0.8457(7) 0.1995(5) -0.2760(3) 0.0341(18) Uani 1 d . . .
H52 H 0.9143 0.1597 -0.2897 0.041 Uiso 1 calc R . .
C53 C 0.8464(8) 0.2841(6) -0.2981(3) 0.041(2) Uani 1 d . . .
H53 H 0.9163 0.3010 -0.3259 0.050 Uiso 1 calc R . .
C54 C 0.7432(9) 0.3422(6) -0.2785(4) 0.044(2) Uani 1 d . . .
H54 H 0.7445 0.3990 -0.2926 0.052 Uiso 1 calc R . .
C55 C 0.6369(8) 0.3171(5) -0.2378(4) 0.0339(17) Uani 1 d . . .
H55 H 0.5661 0.3570 -0.2257 0.041 Uiso 1 calc R . .

loop_
_atom_site_aniso_label
_atom_site_aniso_U_11
_atom_site_aniso_U_22
_atom_site_aniso_U_33
_atom_site_aniso_U_23
_atom_site_aniso_U_13
_atom_site_aniso_U_12
Rh 0.0188(3) 0.0193(4) 0.0177(3) -0.0012(2) 0.00603(19) 0.0021(2)
P 0.0187(8) 0.0184(10) 0.0214(8) 0.0004(7) 0.0064(6) 0.0020(6)
F1 0.031(2) 0.033(2) 0.0238(18) 0.0060(16) 0.0015(15) -0.0012(16)
F2 0.042(2) 0.037(3) 0.033(2) -0.0013(18) 0.0014(18) -0.0140(19)
F3 0.055(3) 0.028(3) 0.069(3) 0.012(2) 0.013(2) -0.006(2)
F4 0.049(3) 0.046(3) 0.063(3) 0.034(2) 0.004(2) 0.008(2)
F5 0.032(2) 0.048(3) 0.037(2) 0.0146(19) -0.0033(17) -0.0029(18)
F6 0.044(3) 0.072(3) 0.033(2) 0.002(2) 0.0071(18) 0.031(2)
F7 0.064(3) 0.080(4) 0.020(2) 0.006(2) 0.0024(19) 0.034(3)
F8 0.062(3) 0.073(3) 0.020(2) -0.001(2) 0.0185(19) 0.016(2)
F9 0.034(2) 0.074(3) 0.037(2) -0.010(2) 0.0122(18) 0.015(2)
F10 0.033(2) 0.068(3) 0.0228(19) -0.0043(19) 0.0014(16) 0.016(2)
F11 0.033(2) 0.031(2) 0.044(2) 0.0066(19) 0.0023(18) 0.0050(17)
F12 0.059(3) 0.026(3) 0.050(2) 0.003(2) 0.015(2) -0.009(2)
F13 0.099(4) 0.020(3) 0.057(3) 0.010(2) 0.017(3) 0.014(2)
F14 0.086(4) 0.045(3) 0.068(3) 0.012(3) -0.009(3) 0.038(3)
F15 0.048(3) 0.043(3) 0.070(3) -0.002(2) -0.015(2) 0.014(2)
N1 0.019(3) 0.030(4) 0.018(2) -0.003(2) 0.004(2) 0.001(2)
N2 0.016(3) 0.032(4) 0.020(3) -0.002(2) 0.006(2) 0.003(2)
N3 0.022(3) 0.024(4) 0.021(3) -0.001(2) 0.005(2) 0.002(2)
N4 0.022(3) 0.025(4) 0.022(3) -0.003(2) 0.006(2) -0.001(2)
C1 0.016(3) 0.034(5) 0.019(3) -0.006(3) 0.003(2) 0.000(3)
C2 0.025(3) 0.039(5) 0.019(3) -0.003(3) 0.007(3) 0.002(3)
C3 0.023(3) 0.038(5) 0.025(3) -0.002(3) 0.007(3) -0.001(3)
C4 0.018(3) 0.022(4) 0.019(3) 0.001(3) 0.000(2) 0.000(3)
C5 0.017(3) 0.023(4) 0.020(3) 0.004(3) 0.002(2) 0.004(3)
C6 0.022(3) 0.013(4) 0.025(3) 0.004(3) 0.005(2) -0.001(2)
C7 0.029(3) 0.018(4) 0.026(3) -0.002(3) 0.009(3) -0.001(3)
C8 0.030(3) 0.027(5) 0.019(3) -0.003(3) 0.010(3) 0.007(3)
C9 0.023(3) 0.020(4) 0.017(3) 0.000(3) 0.005(2) 0.004(3)
C10 0.027(3) 0.024(4) 0.018(3) 0.001(3) 0.007(2) 0.006(3)
C11 0.029(3) 0.022(4) 0.022(3) -0.002(3) 0.005(3) 0.004(3)
C12 0.046(4) 0.027(4) 0.022(3) 0.004(3) 0.011(3) 0.004(3)
C13 0.050(4) 0.019(4) 0.034(4) 0.006(3) 0.013(3) 0.005(3)
C14 0.031(4) 0.016(4) 0.028(3) 0.002(3) 0.003(3) 0.005(3)
C15 0.026(3) 0.021(4) 0.029(3) 0.000(3) 0.002(3) 0.004(3)
C16 0.023(3) 0.019(4) 0.030(3) -0.003(3) 0.004(3) 0.002(3)
C17 0.025(3) 0.025(4) 0.034(4) -0.011(3) 0.002(3) 0.008(3)
C18 0.026(3) 0.034(4) 0.025(3) -0.012(3) 0.008(3) 0.004(3)
C19 0.015(3) 0.031(5) 0.021(3) -0.004(3) 0.003(2) 0.000(3)
C20 0.024(3) 0.023(4) 0.021(3) 0.001(3) 0.009(3) 0.003(3)
C21 0.026(3) 0.025(4) 0.018(3) 0.004(3) 0.010(3) 0.001(3)
C22 0.028(4) 0.034(5) 0.025(3) -0.001(3) 0.009(3) -0.006(3)
C23 0.041(4) 0.022(5) 0.044(4) 0.002(3) 0.016(3) -0.005(3)
C24 0.037(4) 0.037(5) 0.037(4) 0.017(3) 0.010(3) 0.011(3)
C25 0.026(4) 0.028(5) 0.028(3) 0.005(3) 0.003(3) 0.003(3)
C26 0.031(4) 0.021(4) 0.021(3) 0.001(3) 0.011(3) 0.002(3)
C27 0.032(4) 0.034(4) 0.027(3) 0.005(3) 0.011(3) 0.011(3)
C28 0.046(4) 0.034(5) 0.019(3) 0.005(3) 0.002(3) 0.011(3)
C29 0.043(4) 0.037(5) 0.023(3) -0.002(3) 0.014(3) 0.006(3)
C30 0.026(4) 0.037(5) 0.030(4) -0.004(3) 0.011(3) 0.005(3)
C31 0.029(4) 0.034(4) 0.017(3) 0.000(3) 0.002(3) 0.003(3)
C32 0.035(4) 0.021(4) 0.029(3) 0.000(3) 0.009(3) 0.010(3)
C33 0.038(4) 0.021(5) 0.032(4) 0.001(3) 0.013(3) 0.008(3)
C34 0.051(5) 0.024(5) 0.032(4) 0.002(3) 0.016(3) 0.003(3)
C35 0.067(6) 0.022(5) 0.037(4) 0.001(3) 0.016(4) 0.010(4)
C36 0.064(6) 0.030(5) 0.044(4) 0.006(4) 0.006(4) 0.024(4)
C37 0.039(4) 0.031(5) 0.041(4) -0.004(3) 0.000(3) 0.007(3)
C38 0.016(3) 0.027(4) 0.026(3) 0.001(3) 0.007(2) 0.002(3)
C39 0.020(3) 0.027(4) 0.027(3) 0.004(3) 0.009(3) 0.002(3)
C40 0.023(3) 0.033(5) 0.032(3) 0.012(3) 0.012(3) 0.002(3)
C41 0.026(4) 0.021(4) 0.055(5) 0.012(4) 0.015(3) 0.006(3)
C42 0.027(3) 0.019(4) 0.044(4) -0.001(3) 0.011(3) 0.000(3)
C43 0.020(3) 0.028(4) 0.032(3) 0.000(3) 0.008(3) 0.001(3)
C44 0.019(3) 0.022(4) 0.025(3) -0.001(3) 0.001(2) 0.003(3)
C45 0.021(3) 0.028(4) 0.028(3) -0.001(3) 0.002(3) 0.003(3)
C46 0.027(4) 0.039(5) 0.024(3) -0.008(3) 0.000(3) 0.006(3)
C47 0.033(4) 0.034(5) 0.038(4) -0.017(3) -0.003(3) 0.009(3)
C48 0.031(4) 0.027(5) 0.048(4) -0.011(3) 0.004(3) -0.006(3)
C49 0.027(4) 0.028(5) 0.037(4) -0.001(3) 0.009(3) 0.001(3)
C50 0.017(3) 0.032(4) 0.022(3) 0.003(3) 0.003(2) 0.002(3)
C51 0.018(3) 0.033(4) 0.022(3) 0.000(3) 0.001(2) 0.005(3)
C52 0.014(3) 0.062(6) 0.026(3) -0.003(3) 0.006(3) 0.002(3)
C53 0.022(4) 0.070(6) 0.034(4) 0.018(4) 0.010(3) -0.007(4)
C54 0.031(4) 0.051(5) 0.052(5) 0.025(4) 0.013(3) -0.001(4)
C55 0.027(4) 0.032(5) 0.046(4) 0.012(3) 0.013(3) 0.005(3)

loop_
_atom_type_symbol
_atom_type_description
_atom_type_scat_dispersion_real
_atom_type_scat_dispersion_imag
_atom_type_scat_source
C C 0.0033 0.0016 'International Tables Vol C Tables 4.2.6.8 and 6.1.1.4'
H H 0.0000 0.0000 'International Tables Vol C Tables 4.2.6.8 and 6.1.1.4'
F F 0.0171 0.0103 'International Tables Vol C Tables 4.2.6.8 and 6.1.1.4'
N N 0.0061 0.0033 'International Tables Vol C Tables 4.2.6.8 and 6.1.1.4'
P P 0.1023 0.0942 'International Tables Vol C Tables 4.2.6.8 and 6.1.1.4'
Rh Rh -1.1178 0.9187 'International Tables Vol C Tables 4.2.6.8 and 6.1.1.4'

loop_
_geom_angle_atom_site_label_1
_geom_angle_atom_site_label_2
_geom_angle_atom_site_label_3
_geom_angle
_geom_angle_site_symmetry_1
_geom_angle_site_symmetry_3
_geom_angle_publ_flag
N4 Rh N2 162.0(2) . . ?
N4 Rh N1 79.8(2) . . ?
N2 Rh N1 91.6(2) . . ?
N4 Rh N3 91.1(2) . . ?
N2 Rh N3 92.9(2) . . ?
N1 Rh N3 163.0(2) . . ?
N4 Rh P 99.62(15) . . ?
N2 Rh P 97.02(14) . . ?
N1 Rh P 96.86(15) . . ?
N3 Rh P 98.84(15) . . ?
C44 P C50 106.3(3) . . ?
C44 P C38 107.5(3) . . ?
C50 P C38 106.8(3) . . ?
C44 P Rh 110.07(19) . . ?
C50 P Rh 113.0(2) . . ?
C38 P Rh 112.8(2) . . ?
C4 N1 C1 111.5(5) . . ?
C4 N1 Rh 130.6(4) . . ?
C1 N1 Rh 116.3(4) . . ?
C9 N2 C6 108.9(5) . . ?
C9 N2 Rh 126.1(4) . . ?
C6 N2 Rh 124.9(4) . . ?
C11 N3 C14 109.2(5) . . ?
C11 N3 Rh 125.5(4) . . ?
C14 N3 Rh 125.2(4) . . ?
C16 N4 C19 111.2(5) . . ?
C16 N4 Rh 131.1(4) . . ?
C19 N4 Rh 117.1(4) . . ?
N1 C1 C2 106.2(6) . . ?
N1 C1 C19 113.5(5) . . ?
C2 C1 C19 139.6(6) . . ?
C3 C2 C1 108.1(6) . . ?
C3 C2 H2 126.0 . . ?
C1 C2 H2 126.0 . . ?
C2 C3 C4 107.9(6) . . ?
C2 C3 H3 126.0 . . ?
C4 C3 H3 126.0 . . ?
N1 C4 C5 121.0(5) . . ?
N1 C4 C3 106.1(5) . . ?
C5 C4 C3 132.0(6) . . ?
C4 C5 C6 126.5(6) . . ?
C4 C5 C20 117.0(5) . . ?
C6 C5 C20 116.3(5) . . ?
N2 C6 C5 125.3(5) . . ?
N2 C6 C7 106.7(5) . . ?
C5 C6 C7 127.9(6) . . ?
C8 C7 C6 107.9(6) . . ?
C8 C7 H7 126.1 . . ?
C6 C7 H7 126.1 . . ?
C7 C8 C9 108.5(5) . . ?
C7 C8 H8 125.7 . . ?
C9 C8 H8 125.7 . . ?
N2 C9 C10 122.6(6) . . ?
N2 C9 C8 108.0(5) . . ?
C10 C9 C8 129.3(5) . . ?
C11 C10 C9 127.6(6) . . ?
C11 C10 C26 116.2(6) . . ?
C9 C10 C26 116.1(6) . . ?
N3 C11 C10 123.5(6) . . ?
N3 C11 C12 107.3(6) . . ?
C10 C11 C12 129.1(6) . . ?
C13 C12 C11 107.9(6) . . ?
C13 C12 H12 126.0 . . ?
C11 C12 H12 126.0 . . ?
C12 C13 C14 108.4(6) . . ?
C12 C13 H13 125.8 . . ?
C14 C13 H13 125.8 . . ?
N3 C14 C15 125.2(6) . . ?
N3 C14 C13 107.2(5) . . ?
C15 C14 C13 127.6(6) . . ?
C16 C15 C14 126.1(6) . . ?
C16 C15 C32 117.6(5) . . ?
C14 C15 C32 116.2(6) . . ?
N4 C16 C15 120.4(5) . . ?
N4 C16 C17 105.8(6) . . ?
C15 C16 C17 133.3(6) . . ?
C18 C17 C16 108.3(6) . . ?
C18 C17 H17 125.8 . . ?
C16 C17 H17 125.8 . . ?
C17 C18 C19 107.8(6) . . ?
C17 C18 H18 126.1 . . ?
C19 C18 H18 126.1 . . ?
N4 C19 C18 106.7(6) . . ?
N4 C19 C1 113.3(5) . . ?
C18 C19 C1 139.8(6) . . ?
C21 C20 C25 115.3(6) . . ?
C21 C20 C5 121.6(5) . . ?
C25 C20 C5 123.1(6) . . ?
F1 C21 C22 118.3(5) . . ?
F1 C21 C20 118.9(6) . . ?
C22 C21 C20 122.8(6) . . ?
F2 C22 C21 120.4(6) . . ?
F2 C22 C23 119.7(6) . . ?
C21 C22 C23 119.9(6) . . ?
F3 C23 C24 121.0(7) . . ?
F3 C23 C22 120.3(6) . . ?
C24 C23 C22 118.7(7) . . ?
F4 C24 C25 120.3(6) . . ?
F4 C24 C23 119.1(7) . . ?
C25 C24 C23 120.6(6) . . ?
F5 C25 C24 118.3(6) . . ?
F5 C25 C20 119.0(6) . . ?
C24 C25 C20 122.7(6) . . ?
C27 C26 C31 116.3(5) . . ?
C27 C26 C10 122.2(6) . . ?
C31 C26 C10 121.5(5) . . ?
F6 C27 C26 120.1(6) . . ?
F6 C27 C28 117.3(6) . . ?
C26 C27 C28 122.6(6) . . ?
F7 C28 C29 120.1(6) . . ?
F7 C28 C27 120.2(6) . . ?
C29 C28 C27 119.7(6) . . ?
F8 C29 C28 121.2(6) . . ?
F8 C29 C30 119.4(6) . . ?
C28 C29 C30 119.4(6) . . ?
F9 C30 C31 120.6(6) . . ?
F9 C30 C29 119.8(6) . . ?
C31 C30 C29 119.6(6) . . ?
F10 C31 C30 118.0(6) . . ?
F10 C31 C26 119.6(5) . . ?
C30 C31 C26 122.4(6) . . ?
C37 C32 C33 116.4(7) . . ?
C37 C32 C15 122.5(6) . . ?
C33 C32 C15 121.1(6) . . ?
F11 C33 C34 118.4(6) . . ?
F11 C33 C32 119.5(6) . . ?
C34 C33 C32 122.1(6) . . ?
F12 C34 C33 121.1(6) . . ?
F12 C34 C35 118.9(7) . . ?
C33 C34 C35 120.0(7) . . ?
F13 C35 C36 120.4(7) . . ?
F13 C35 C34 119.9(7) . . ?
C36 C35 C34 119.8(7) . . ?
F14 C36 C35 120.3(7) . . ?
F14 C36 C37 120.4(8) . . ?
C35 C36 C37 119.2(7) . . ?
F15 C37 C32 119.4(7) . . ?
F15 C37 C36 118.1(7) . . ?
C32 C37 C36 122.5(7) . . ?
C39 C38 C43 118.9(6) . . ?
C39 C38 P 121.9(5) . . ?
C43 C38 P 119.2(5) . . ?
C40 C39 C38 120.2(6) . . ?
C40 C39 H39 119.9 . . ?
C38 C39 H39 119.9 . . ?
C39 C40 C41 120.5(6) . . ?
C39 C40 H40 119.7 . . ?
C41 C40 H40 119.7 . . ?
C42 C41 C40 120.5(6) . . ?
C42 C41 H41 119.7 . . ?
C40 C41 H41 119.7 . . ?
C41 C42 C43 119.8(6) . . ?
C41 C42 H42 120.1 . . ?
C43 C42 H42 120.1 . . ?
C42 C43 C38 120.1(6) . . ?
C42 C43 H43 120.0 . . ?
C38 C43 H43 120.0 . . ?
C49 C44 C45 119.0(6) . . ?
C49 C44 P 122.0(5) . . ?
C45 C44 P 118.7(5) . . ?
C46 C45 C44 120.2(6) . . ?
C46 C45 H45 119.9 . . ?
C44 C45 H45 119.9 . . ?
C47 C46 C45 120.3(6) . . ?
C47 C46 H46 119.9 . . ?
C45 C46 H46 119.9 . . ?
C48 C47 C46 120.1(6) . . ?
C48 C47 H47 120.0 . . ?
C46 C47 H47 120.0 . . ?
C47 C48 C49 120.5(7) . . ?
C47 C48 H48 119.8 . . ?
C49 C48 H48 119.8 . . ?
C44 C49 C48 119.8(6) . . ?
C44 C49 H49 120.1 . . ?
C48 C49 H49 120.1 . . ?
C55 C50 C51 118.8(6) . . ?
C55 C50 P 119.5(5) . . ?
C51 C50 P 121.8(5) . . ?
C52 C51 C50 119.5(7) . . ?
C52 C51 H51 120.3 . . ?
C50 C51 H51 120.3 . . ?
C53 C52 C51 120.8(7) . . ?
C53 C52 H52 119.6 . . ?
C51 C52 H52 119.6 . . ?
C54 C53 C52 119.3(6) . . ?
C54 C53 H53 120.3 . . ?
C52 C53 H53 120.3 . . ?
C53 C54 C55 120.7(7) . . ?
C53 C54 H54 119.6 . . ?
C55 C54 H54 119.6 . . ?
C54 C55 C50 120.8(7) . . ?
C54 C55 H55 119.6 . . ?
C50 C55 H55 119.6 . . ?

loop_
_geom_bond_atom_site_label_1
_geom_bond_atom_site_label_2
_geom_bond_distance
_geom_bond_site_symmetry_2
_geom_bond_publ_flag
Rh N4 1.957(5) . ?
Rh N2 1.969(5) . ?
Rh N1 1.969(5) . ?
Rh N3 1.973(5) . ?
Rh P 2.2217(16) . ?
P C44 1.818(6) . ?
P C50 1.818(6) . ?
P C38 1.825(7) . ?
F1 C21 1.342(7) . ?
F2 C22 1.342(7) . ?
F3 C23 1.329(9) . ?
F4 C24 1.348(8) . ?
F5 C25 1.349(8) . ?
F6 C27 1.344(8) . ?
F7 C28 1.339(8) . ?
F8 C29 1.341(7) . ?
F9 C30 1.344(8) . ?
F10 C31 1.340(7) . ?
F11 C33 1.354(8) . ?
F12 C34 1.356(9) . ?
F13 C35 1.337(9) . ?
F14 C36 1.337(9) . ?
F15 C37 1.349(9) . ?
N1 C4 1.352(8) . ?
N1 C1 1.376(8) . ?
N2 C9 1.376(7) . ?
N2 C6 1.394(8) . ?
N3 C11 1.374(8) . ?
N3 C14 1.382(8) . ?
N4 C16 1.365(8) . ?
N4 C19 1.369(8) . ?
C1 C2 1.421(9) . ?
C1 C19 1.430(10) . ?
C2 C3 1.371(10) . ?
C2 H2 0.9300 . ?
C3 C4 1.439(9) . ?
C3 H3 0.9300 . ?
C4 C5 1.404(9) . ?
C5 C6 1.411(8) . ?
C5 C20 1.493(9) . ?
C6 C7 1.448(9) . ?
C7 C8 1.356(9) . ?
C7 H7 0.9300 . ?
C8 C9 1.424(10) . ?
C8 H8 0.9300 . ?
C9 C10 1.415(9) . ?
C10 C11 1.397(10) . ?
C10 C26 1.508(8) . ?
C11 C12 1.436(9) . ?
C12 C13 1.354(10) . ?
C12 H12 0.9300 . ?
C13 C14 1.429(9) . ?
C13 H13 0.9300 . ?
C14 C15 1.422(9) . ?
C15 C16 1.405(9) . ?
C15 C32 1.495(10) . ?
C16 C17 1.436(9) . ?
C17 C18 1.369(10) . ?
C17 H17 0.9300 . ?
C18 C19 1.423(9) . ?
C18 H18 0.9300 . ?
C20 C21 1.392(9) . ?
C20 C25 1.397(9) . ?
C21 C22 1.374(10) . ?
C22 C23 1.389(10) . ?
C23 C24 1.372(11) . ?
C24 C25 1.368(10) . ?
C26 C27 1.371(9) . ?
C26 C31 1.395(9) . ?
C27 C28 1.389(9) . ?
C28 C29 1.368(10) . ?
C29 C30 1.391(10) . ?
C30 C31 1.370(9) . ?
C32 C37 1.366(10) . ?
C32 C33 1.390(10) . ?
C33 C34 1.357(10) . ?
C34 C35 1.371(11) . ?
C35 C36 1.366(12) . ?
C36 C37 1.378(11) . ?
C38 C39 1.396(9) . ?
C38 C43 1.404(9) . ?
C39 C40 1.369(9) . ?
C39 H39 0.9300 . ?
C40 C41 1.381(10) . ?
C40 H40 0.9300 . ?
C41 C42 1.372(10) . ?
C41 H41 0.9300 . ?
C42 C43 1.387(10) . ?
C42 H42 0.9300 . ?
C43 H43 0.9300 . ?
C44 C49 1.390(9) . ?
C44 C45 1.396(9) . ?
C45 C46 1.391(9) . ?
C45 H45 0.9300 . ?
C46 C47 1.373(11) . ?
C46 H46 0.9300 . ?
C47 C48 1.373(10) . ?
C47 H47 0.9300 . ?
C48 C49 1.400(10) . ?
C48 H48 0.9300 . ?
C49 H49 0.9300 . ?
C50 C55 1.390(10) . ?
C50 C51 1.407(9) . ?
C51 C52 1.397(9) . ?
C51 H51 0.9300 . ?
C52 C53 1.391(11) . ?
C52 H52 0.9300 . ?
C53 C54 1.371(12) . ?
C53 H53 0.9300 . ?
C54 C55 1.390(10) . ?
C54 H54 0.9300 . ?
C55 H55 0.9300 . ?
